data_4323833
loop_
_publ_author_name
'Younghun Byun'
'Dongwon Min'
'Junghwan Do'
'Hoseop Yun'
'Youngkyu Do'

_publ_section_title
;
 Mono- and Dinuclear d10 Metal Complexes of
 Hexakis(3,5-dimethylpyrazolyl)cyclotriphosphazene. Synthesis, Structures,
 and Unusual Solution Dynamic Behavior
;
_journal_name_full 'Inorganic Chemistry'
_journal_page_first 3981
_journal_page_last 3989
_journal_paper_doi 10.1021/ic950907b
_journal_volume 35
_journal_year 1996
_chemical_formula_sum 'C30 H42 Cl2 Hg N15 P3'
_chemical_formula_weight 977.19
_chemical_name_systematic
; 
 ? 
;
_space_group_IT_number 19
_symmetry_cell_setting orthorhombic
_symmetry_space_group_name_Hall 'P 2ac 2ab'
_symmetry_space_group_name_H-M 'P 21 21 21'
_atom_sites_solution_hydrogens geom
_atom_sites_solution_primary direct
_atom_sites_solution_secondary difmap
_audit_creation_method SHELXL
_cell_angle_alpha 90.00
_cell_angle_beta 90.00
_cell_angle_gamma 90.00
_cell_formula_units_Z 4
_cell_length_a 11.037(3)
_cell_length_b 11.649(4)
_cell_length_c 31.431(8)
_cell_measurement_temperature 293(2)
_cell_volume 4041(2)
_computing_structure_refinement 'SHELXL-93 (Sheldrick, 1993)'
_computing_structure_solution 'SHELXS-86 (Sheldrick, 1990)'
_diffrn_ambient_temperature 293(2)
_diffrn_radiation_monochromator graphite
_diffrn_radiation_source 'fine-focus sealed tube'
_diffrn_radiation_type MoKa
_diffrn_radiation_wavelength 0.71073
_diffrn_reflns_av_R_equivalents 0.0000
_diffrn_reflns_av_sigmaI/netI 0.0451
_diffrn_reflns_limit_h_max 11
_diffrn_reflns_limit_h_min 0
_diffrn_reflns_limit_k_max 12
_diffrn_reflns_limit_k_min 0
_diffrn_reflns_limit_l_max 33
_diffrn_reflns_limit_l_min 0
_diffrn_reflns_number 2642
_diffrn_reflns_theta_max 22.46
_diffrn_reflns_theta_min 1.30
_exptl_absorpt_coefficient_mu 4.103
_exptl_crystal_density_diffrn 1.606
_exptl_crystal_F_000 1944
_refine_diff_density_max 2.294
_refine_diff_density_min -1.941
_refine_diff_density_rms .382
_refine_ls_abs_structure_details 'Flack H D (1983), Acta Cryst. A39, 876-881'
_refine_ls_abs_structure_Flack 0.39(5)
_refine_ls_extinction_method none
_refine_ls_goodness_of_fit_all 1.105
_refine_ls_goodness_of_fit_obs 1.142
_refine_ls_matrix_type full
_refine_ls_number_parameters 182
_refine_ls_number_reflns 2642
_refine_ls_number_restraints 0
_refine_ls_restrained_S_all 1.105
_refine_ls_restrained_S_obs 1.142
_refine_ls_R_factor_all 0.1347
_refine_ls_R_factor_obs 0.1162
_refine_ls_shift/esd_max -0.246
_refine_ls_shift/esd_mean 0.019
_refine_ls_structure_factor_coef Fsqd
_refine_ls_weighting_details 'w=1/[s^2^(Fo^2^)+( 0.1561P)^2^+287.8894P] where P=(Fo^2^+2Fc^2^)/3'
_refine_ls_weighting_scheme calc
_refine_ls_wR_factor_all 0.3277
_refine_ls_wR_factor_obs 0.3093
_reflns_number_observed 2224
_reflns_number_total 2642
_reflns_observed_criterion >2sigma(I)
_cod_data_source_file ic950907b_4.cif
_cod_data_source_block P3N3(3,5-Me2C3N2H)6(HgCl2)
_cod_depositor_comments
;
The following automatic conversions were performed:

'_refine_ls_weighting_scheme' value 'calc w=1/[s^2^(Fo^2^)+(
0.1561P)^2^+287.8894P] where P=(Fo^2^+2Fc^2^)/3' was changed to
'calc'. New tag '_refine_ls_weighting_details' was created. The value
of the new tag was set to 'w=1/[s^2^(Fo^2^)+( 0.1561P)^2^+287.8894P]
where P=(Fo^2^+2Fc^2^)/3'.

Automatic conversion script
Id: cif_fix_values 3143 2015-03-26 13:38:13Z robertas 
;
_cod_original_cell_volume 4041.1(20)
_cod_database_code 4323833

loop_
_symmetry_equiv_pos_as_xyz
'x, y, z'
'-x+1/2, -y, z+1/2'
'-x, y+1/2, -z+1/2'
'x+1/2, -y+1/2, -z'

loop_
_atom_site_aniso_label
_atom_site_aniso_U_11
_atom_site_aniso_U_22
_atom_site_aniso_U_33
_atom_site_aniso_U_23
_atom_site_aniso_U_13
_atom_site_aniso_U_12
Hg1 0.0464(10) 0.0476(10) 0.0363(9) -0.0046(14) 0.0061(8) 0.000(2)
Cl1 0.053(8) 0.263(29) 0.086(11) -0.076(19) 0.015(8) -0.010(22)
Cl2 0.075(11) 0.152(18) 0.067(10) -0.009(11) 0.025(9) 0.042(12)
P1 0.048(7) 0.039(7) 0.029(5) -0.002(5) -0.011(6) 0.000(7)
P2 0.044(7) 0.066(9) 0.028(6) -0.004(6) 0.010(6) 0.000(7)
P3 0.024(6) 0.076(10) 0.030(6) -0.011(7) -0.004(5) -0.002(7)

loop_
_atom_site_label
_atom_site_type_symbol
_atom_site_fract_x
_atom_site_fract_y
_atom_site_fract_z
_atom_site_U_iso_or_equiv
_atom_site_thermal_displace_type
_atom_site_occupancy
_atom_site_calc_flag
_atom_site_refinement_flags
_atom_site_disorder_group
Hg1 Hg 0.7854(2) -0.0004(2) 0.85440(5) 0.0434(6) Uani 1 d . .
Cl1 Cl 0.9912(14) -0.0052(33) 0.8362(6) 0.134(10) Uani 1 d . .
Cl2 Cl 0.5914(17) 0.0783(20) 0.8690(5) 0.098(6) Uani 1 d . .
P1 P 0.7101(13) -0.2696(10) 0.9077(3) 0.039(3) Uani 1 d . .
P2 P 0.6437(13) -0.2752(13) 0.8236(4) 0.046(3) Uani 1 d . .
P3 P 0.4782(10) -0.3368(13) 0.8844(4) 0.043(3) Uani 1 d . .
N1 N 0.7312(31) -0.2240(29) 0.8617(10) 0.032(8) Uiso 1 d . .
N2 N 0.5186(39) -0.3173(36) 0.8372(12) 0.048(11) Uiso 1 d . .
N3 N 0.5836(54) -0.4121(51) 0.9141(18) 0.086(17) Uiso 1 d . .
N11 N 0.7281(28) -0.1582(22) 0.9393(8) 0.037(8) Uiso 1 d G .
N12 N 0.8097(30) -0.0712(30) 0.9259(7) 0.084(16) Uiso 1 d G .
C13 C 0.8294(28) 0.0042(26) 0.9607(10) 0.046(10) Uiso 1 d G .
C14 C 0.7599(31) -0.0362(27) 0.9956(7) 0.049(14) Uiso 1 d G .
C15 C 0.6974(29) -0.1366(25) 0.9824(8) 0.046(12) Uiso 1 d G .
C16 C 0.9212(70) 0.0701(66) 0.9650(23) 0.089(22) Uiso 1 d . .
C17 C 0.6172(64) -0.2223(60) 1.0089(21) 0.081(19) Uiso 1 d . .
N21 N 0.8228(21) -0.3532(24) 0.9218(7) 0.023(8) Uiso 1 d G .
N22 N 0.8130(26) -0.3890(30) 0.9648(8) 0.050(11) Uiso 1 d G .
C23 C 0.9316(35) -0.4110(42) 0.9803(10) 0.096(23) Uiso 1 d G .
C24 C 1.0148(21) -0.3887(49) 0.9468(14) 0.108(26) Uiso 1 d G .
C25 C 0.9475(25) -0.3530(35) 0.9107(10) 0.051(13) Uiso 1 d G .
C26 C 0.9315(54) -0.4600(48) 1.0222(18) 0.064(16) Uiso 1 d . .
C27 C 0.9943(59) -0.3196(55) 0.8647(19) 0.072(18) Uiso 1 d . .
N51 N 0.4141(24) -0.4601(22) 0.8917(10) 0.048(11) Uiso 1 d G .
N52 N 0.2935(25) -0.4674(20) 0.8762(9) 0.043(10) Uiso 1 d G .
C53 C 0.2576(26) -0.5845(24) 0.8774(11) 0.061(15) Uiso 1 d G .
C54 C 0.3561(35) -0.6495(18) 0.8937(12) 0.051(13) Uiso 1 d G .
C55 C 0.4528(25) -0.5727(29) 0.9025(11) 0.074(19) Uiso 1 d G .
C56 C 0.1339(59) -0.6258(53) 0.8693(18) 0.070(17) Uiso 1 d . .
C57 C 0.5925(32) -0.6737(31) 0.9178(11) 0.016(8) Uiso 1 d . .
N61 N 0.3781(25) -0.2416(27) 0.8969(9) 0.050(11) Uiso 1 d G .
N62 N 0.3257(31) -0.2566(29) 0.9378(8) 0.063(12) Uiso 1 d G .
C63 C 0.2263(33) -0.1798(37) 0.9414(10) 0.070(16) Uiso 1 d G .
C64 C 0.2171(32) -0.1175(33) 0.9027(12) 0.093(21) Uiso 1 d G .
C65 C 0.3109(30) -0.1556(29) 0.8752(8) 0.034(10) Uiso 1 d G .
C66 C 0.1666(83) -0.1326(79) 0.9834(26) 0.113(28) Uiso 1 d . .
C67 C 0.3152(93) -0.1288(85) 0.8390(29) 0.129(32) Uiso 1 d . .
N31 N 0.6411(29) -0.1851(22) 0.7861(8) 0.039(9) Uiso 1 d G .
N32 N 0.7220(28) -0.0905(27) 0.7875(9) 0.061(12) Uiso 1 d G .
C33 C 0.7045(33) -0.0242(24) 0.7501(11) 0.063(15) Uiso 1 d G .
C34 C 0.6128(34) -0.0779(30) 0.7255(9) 0.052(14) Uiso 1 d G .
C35 C 0.5735(29) -0.1774(27) 0.7477(10) 0.056(14) Uiso 1 d G .
C36 C 0.7759(61) 0.0702(53) 0.7374(18) 0.070(16) Uiso 1 d . .
C37 C 0.5001(87) -0.2914(71) 0.7417(26) 0.106(25) Uiso 1 d . .
N41 N 0.7112(32) -0.3934(27) 0.8014(11) 0.060(12) Uiso 1 d G .
N42 N 0.7068(31) -0.4994(33) 0.8236(9) 0.072(11) Uiso 1 d G .
C43 C 0.7930(38) -0.5746(26) 0.8050(12) 0.070(16) Uiso 1 d G .
C44 C 0.8508(35) -0.5150(37) 0.7712(12) 0.071(15) Uiso 1 d G .
C45 C 0.8002(39) -0.4031(32) 0.7689(12) 0.089(21) Uiso 1 d G .
C46 C 0.7923(60) -0.6911(52) 0.8278(19) 0.070(16) Uiso 1 d . .
C47 C 0.8421(101) -0.2885(94) 0.7506(31) 0.140(35) Uiso 1 d . .

loop_
_atom_type_symbol
_atom_type_description
_atom_type_scat_dispersion_real
_atom_type_scat_dispersion_imag
_atom_type_scat_source
C C .0033 .0016 'International Tables Vol C Tables 4.2.6.8 and 6.1.1.4'
H H .0000 .0000 'International Tables Vol C Tables 4.2.6.8 and 6.1.1.4'
N N .0061 .0033 'International Tables Vol C Tables 4.2.6.8 and 6.1.1.4'
P P .1023 .0942 'International Tables Vol C Tables 4.2.6.8 and 6.1.1.4'
Cl Cl .1484 .1585 'International Tables Vol C Tables 4.2.6.8 and 6.1.1.4'
Hg Hg -2.3894 9.2266 'International Tables Vol C Tables 4.2.6.8 and 6.1.1.4'

loop_
_geom_angle_atom_site_label_1
_geom_angle_atom_site_label_2
_geom_angle_atom_site_label_3
_geom_angle
_geom_angle_site_symmetry_1
_geom_angle_site_symmetry_3
_geom_angle_publ_flag
Cl1 Hg1 Cl2 158.6(11) . . ?
Cl1 Hg1 N12 96.4(10) . . ?
Cl2 Hg1 N12 93.0(9) . . ?
Cl1 Hg1 N32 93.3(9) . . ?
Cl2 Hg1 N32 94.2(9) . . ?
N12 Hg1 N32 133.2(11) . . ?
Cl1 Hg1 N1 102.4(12) . . ?
Cl2 Hg1 N1 99.0(10) . . ?
N12 Hg1 N1 67.2(10) . . ?
N32 Hg1 N1 66.1(10) . . ?
N1 P1 N21 109.9(18) . . ?
N1 P1 N11 105.9(17) . . ?
N21 P1 N11 102.3(16) . . ?
N1 P1 N3 116.2(21) . . ?
N21 P1 N3 90.5(19) . . ?
N11 P1 N3 128.5(20) . . ?
N2 P2 N31 114.0(21) . . ?
N2 P2 N1 116.2(20) . . ?
N31 P2 N1 108.3(18) . . ?
N2 P2 N41 104.4(22) . . ?
N31 P2 N41 103.7(17) . . ?
N1 P2 N41 109.4(19) . . ?
N2 P3 N61 109.0(21) . . ?
N2 P3 N3 113.1(26) . . ?
N61 P3 N3 132.6(23) . . ?
N2 P3 N51 112.8(21) . . ?
N61 P3 N51 106.0(17) . . ?
N3 P3 N51 76.6(23) . . ?
P1 N1 P2 117.6(22) . . ?
P1 N1 Hg1 116.4(17) . . ?
P2 N1 Hg1 114.7(16) . . ?
P2 N2 P3 124.8(27) . . ?
P3 N3 P1 89.7(25) . . ?
N12 N11 C15 108.0 . . ?
N12 N11 P1 117.3(19) . . ?
C15 N11 P1 133.4(19) . . ?
N11 N12 C13 108.0 . . ?
N11 N12 Hg1 116.8(16) . . ?
C13 N12 Hg1 121.6(17) . . ?
C16 C13 C14 123.0(40) . . ?
C16 C13 N12 125.1(40) . . ?
C14 C13 N12 108.0 . . ?
C13 C14 C15 108.0 . . ?
N11 C15 C14 108.0 . . ?
N11 C15 C17 121.8(31) . . ?
C14 C15 C17 130.0(30) . . ?
C15 C17 C66 120.0(53) . 4_547 ?
N22 N21 C25 108.0 . . ?
N22 N21 P1 112.0(19) . . ?
C25 N21 P1 131.9(21) . . ?
C23 N22 N21 108.0 . . ?
C24 C23 N22 108.0 . . ?
C24 C23 C26 138.8(36) . . ?
N22 C23 C26 112.7(36) . . ?
C23 C24 C25 108.0 . . ?
C24 C25 N21 108.0 . . ?
C24 C25 C27 129.2(32) . . ?
N21 C25 C27 122.7(32) . . ?
N52 N51 C55 108.0 . . ?
N52 N51 P3 114.5(20) . . ?
C55 N51 P3 136.2(20) . . ?
C53 N52 N51 108.0 . . ?
N52 C53 C54 108.0 . . ?
N52 C53 C56 124.6(32) . . ?
C54 C53 C56 126.8(33) . . ?
C55 C54 C53 108.0 . . ?
C54 C55 N51 108.0 . . ?
C54 C55 C57 104.8(23) . . ?
N51 C55 C57 146.5(23) . . ?
C65 N61 N62 108.0 . . ?
C65 N61 P3 136.4(20) . . ?
N62 N61 P3 114.5(20) . . ?
N61 N62 C63 108.0 . . ?
C64 C63 N62 108.0 . . ?
C64 C63 C66 120.6(41) . . ?
N62 C63 C66 127.6(41) . . ?
C63 C64 C65 108.0 . . ?
C67 C65 N61 128.9(57) . . ?
C67 C65 C64 122.2(57) . . ?
N61 C65 C64 108.0 . . ?
C63 C66 C17 84.9(50) . 4_447 ?
N32 N31 C35 108.0 . . ?
N32 N31 P2 118.7(20) . . ?
C35 N31 P2 133.3(20) . . ?
C33 N32 N31 108.0 . . ?
C33 N32 Hg1 121.1(17) . . ?
N31 N32 Hg1 122.7(17) . . ?
N32 C33 C34 108.0 . . ?
N32 C33 C36 125.6(34) . . ?
C34 C33 C36 126.0(34) . . ?
C35 C34 C33 108.0 . . ?
C34 C35 N31 108.0 . . ?
C34 C35 C37 142.1(37) . . ?
N31 C35 C37 108.7(37) . . ?
N42 N41 C45 108.0 . . ?
N42 N41 P2 118.9(24) . . ?
C45 N41 P2 131.0(25) . . ?
N41 N42 C43 108.0 . . ?
C44 C43 N42 108.0 . . ?
C44 C43 C46 141.7(35) . . ?
N42 C43 C46 110.3(35) . . ?
C43 C44 C45 108.0 . . ?
C44 C45 N41 108.0 . . ?
C44 C45 C47 134.7(50) . . ?
N41 C45 C47 114.3(48) . . ?

loop_
_geom_bond_atom_site_label_1
_geom_bond_atom_site_label_2
_geom_bond_distance
_geom_bond_site_symmetry_2
_geom_bond_publ_flag
Hg1 Cl1 2.34(2) . ?
Hg1 Cl2 2.37(2) . ?
Hg1 N12 2.41(3) . ?
Hg1 N32 2.45(2) . ?
Hg1 N1 2.68(3) . ?
P1 N1 1.56(3) . ?
P1 N21 1.64(3) . ?
P1 N11 1.65(2) . ?
P1 N3 2.18(6) . ?
P2 N2 1.53(5) . ?
P2 N31 1.58(2) . ?
P2 N1 1.65(4) . ?
P2 N41 1.72(3) . ?
P3 N2 1.57(4) . ?
P3 N61 1.61(3) . ?
P3 N3 1.73(6) . ?
P3 N51 1.62(3) . ?
N11 N12 1.42 . ?
N11 C15 1.42 . ?
N12 C13 1.42 . ?
C13 C16 1.28(8) . ?
C13 C14 1.42 . ?
C14 C15 1.42 . ?
C15 C17 1.57(7) . ?
C17 C66 1.79(11) 4_547 ?
N21 N22 1.42 . ?
N21 C25 1.42 . ?
N22 C23 1.42 . ?
C23 C24 1.42 . ?
C23 C26 1.43(6) . ?
C24 C25 1.42 . ?
C25 C27 1.58(6) . ?
N51 N52 1.42 . ?
N51 C55 1.42 . ?
N52 C53 1.42 . ?
C53 C54 1.42 . ?
C53 C56 1.47(7) . ?
C54 C55 1.42 . ?
C55 C57 2.00(4) . ?
N61 C65 1.42 . ?
N61 N62 1.42 . ?
N62 C63 1.42 . ?
C63 C64 1.42 . ?
C63 C66 1.57(9) . ?
C64 C65 1.42 . ?
C65 C67 1.18(9) . ?
C66 C17 1.79(11) 4_447 ?
N31 N32 1.42 . ?
N31 C35 1.42 . ?
N32 C33 1.42 . ?
C33 C34 1.42 . ?
C33 C36 1.41(7) . ?
C34 C35 1.42 . ?
C35 C37 1.57(9) . ?
N41 N42 1.42 . ?
N41 C45 1.42 . ?
N42 C43 1.42 . ?
C43 C44 1.42 . ?
C43 C46 1.54(7) . ?
C44 C45 1.42 . ?
C45 C47 1.53(11) . ?
